data_7702496
loop_
_publ_author_name
'Pascaly, Matthias'
'Duda, Mark'
'Schweppe, Florian'
'Zurlinden, Kristin'
'M\"uller, Felizitas K.'
'Krebs, Bernt'

_publ_section_title
;
 The systematic influence of tripodal ligands on the catechol cleaving
 activity of iron(III) containing model compounds for catechol
 1,2-dioxygenases&#x200A;&#x2020;
;
_journal_issue 6
_journal_name_full 'Journal of the Chemical Society, Dalton Transactions'
_journal_page_first 828
_journal_paper_doi 10.1039/b008511l
_journal_year 2001
_chemical_formula_moiety '[Fe(bpia)tcc]ClO4'
_chemical_formula_sum 'C23 H19 Cl5 Fe N5 O6'
_chemical_formula_weight 694.53
_chemical_melting_point 'decomposition >200 &#x00B0;C'
_chemical_name_systematic
; 
(Tetrachlorocatecholato-O,O')-(bis((2-pyridyl)methyl)
((1-methylimidazol-2-yl)methyl)amine)-iron(III) perchlorate
;
_space_group_IT_number 14
_space_group_name_Hall '-P 2ybc'
_space_group_name_H-M_alt 'P 1 21/c 1'
_symmetry_cell_setting monoclinic
_symmetry_space_group_name_H-M 'P 1 21/c 1'
_atom_sites_solution_hydrogens geom
_atom_sites_solution_primary direct
_atom_sites_solution_secondary difmap
_audit_creation_method SHELXL-97
_cell_angle_alpha 90.00
_cell_angle_beta 92.93(3)
_cell_angle_gamma 90.00
_cell_formula_units_Z 4
_cell_length_a 9.120(2)
_cell_length_b 35.402(7)
_cell_length_c 8.666(2)
_cell_measurement_temperature 213(2)
_cell_volume 2794.3(10)
_computing_structure_refinement 'SHELXL-97 (Sheldrick, 1997)'
_computing_structure_solution 'SHELXS-97 (Sheldrick, 1990)'
_diffrn_ambient_temperature 213(2)
_diffrn_measured_fraction_theta_full 0.964
_diffrn_measured_fraction_theta_max 0.964
_diffrn_measurement_device_type 'STOE IPDS'
_diffrn_radiation_monochromator graphite
_diffrn_radiation_source 'fine-focus sealed tube'
_diffrn_radiation_type MoK\a
_diffrn_radiation_wavelength 0.71073
_diffrn_reflns_av_R_equivalents 0.1107
_diffrn_reflns_av_sigmaI/netI 0.0726
_diffrn_reflns_limit_h_max 11
_diffrn_reflns_limit_h_min -11
_diffrn_reflns_limit_k_max 42
_diffrn_reflns_limit_k_min -43
_diffrn_reflns_limit_l_max 10
_diffrn_reflns_limit_l_min -10
_diffrn_reflns_number 18772
_diffrn_reflns_theta_full 26.11
_diffrn_reflns_theta_max 26.11
_diffrn_reflns_theta_min 4.40
_exptl_absorpt_coefficient_mu 1.066
_exptl_absorpt_correction_type none
_exptl_crystal_colour 'dark purple'
_exptl_crystal_density_diffrn 1.651
_exptl_crystal_density_method 'not measured'
_exptl_crystal_description needle
_exptl_crystal_F_000 1404
_exptl_crystal_size_max 0.3
_exptl_crystal_size_mid 0.25
_exptl_crystal_size_min 0.15
_refine_diff_density_max 0.493
_refine_diff_density_min -0.562
_refine_diff_density_rms 0.077
_refine_ls_extinction_method none
_refine_ls_goodness_of_fit_ref 1.090
_refine_ls_hydrogen_treatment mixed
_refine_ls_matrix_type full
_refine_ls_number_parameters 362
_refine_ls_number_reflns 5445
_refine_ls_number_restraints 0
_refine_ls_restrained_S_all 1.090
_refine_ls_R_factor_all 0.0868
_refine_ls_R_factor_gt 0.0592
_refine_ls_shift/su_max 0.001
_refine_ls_shift/su_mean 0.000
_refine_ls_structure_factor_coef Fsqd
_refine_ls_weighting_details 'w==1/[\s^2^(Fo^2^)+(0.0363P)^2^+4.4318P] where P==(Fo^2^+2Fc^2^)/3'
_refine_ls_weighting_scheme calc
_refine_ls_wR_factor_gt 0.1312
_refine_ls_wR_factor_ref 0.1471
_reflns_number_gt 4025
_reflns_number_total 5445
_reflns_threshold_expression >2sigma(I)
_cod_data_source_file b008511l.txt
_cod_data_source_block 2
_cod_depositor_comments
;
The following automatic conversions were performed:

data item '_refine_ls_weighting_scheme' value 'calc
w==1/[\s^2^(Fo^2^)+(0.0363P)^2^+4.4318P] where P==(Fo^2^+2Fc^2^)/3'
was changed to 'calc'. A new data item '_refine_ls_weighting_details'
was created with the value set to
'w==1/[\s^2^(Fo^2^)+(0.0363P)^2^+4.4318P] where P==(Fo^2^+2Fc^2^)/3'.

Automatic conversion script
Id: cif_fix_values 6909 2019-04-08 15:41:33Z antanas 
;
_cod_original_sg_symbol_H-M P2(1)/c
_cod_database_code 7702496

loop_
_symmetry_equiv_pos_as_xyz
'x, y, z'
'-x, y+1/2, -z+1/2'
'-x, -y, -z'
'x, -y-1/2, z-1/2'

loop_
_atom_site_label
_atom_site_type_symbol
_atom_site_fract_x
_atom_site_fract_y
_atom_site_fract_z
_atom_site_U_iso_or_equiv
_atom_site_adp_type
_atom_site_occupancy
_atom_site_calc_flag
_atom_site_refinement_flags
Fe1 Fe 0.14937(6) 0.364239(17) 0.58018(7) 0.03764(17) Uani 1 d .
O2 O 0.1203(3) 0.31091(8) 0.5533(4) 0.0438(7) Uani 1 d .
O1 O -0.0444(3) 0.36332(8) 0.6651(4) 0.0432(7) Uani 1 d .
O3 O 0.6201(5) 0.44725(14) 0.8314(7) 0.1020(16) Uani 1 d .
O4 O 0.7471(7) 0.49443(18) 0.9667(7) 0.124(2) Uani 1 d .
O5 O 0.8278(5) 0.47201(17) 0.7373(8) 0.124(2) Uani 1 d .
O6 O 0.6161(7) 0.50790(17) 0.7435(7) 0.131(2) Uani 1 d .
Cl1 Cl -0.32942(12) 0.35343(3) 0.81229(14) 0.0499(3) Uani 1 d .
Cl2 Cl -0.44293(14) 0.26856(4) 0.79621(19) 0.0676(4) Uani 1 d .
Cl3 Cl -0.24554(16) 0.20621(4) 0.65769(19) 0.0678(4) Uani 1 d .
Cl4 Cl 0.05854(15) 0.22843(3) 0.52984(18) 0.0623(4) Uani 1 d .
Cl5 Cl 0.70089(15) 0.48003(4) 0.81788(18) 0.0621(4) Uani 1 d .
N2 N 0.2092(4) 0.42572(10) 0.5958(4) 0.0399(8) Uani 1 d .
N3 N 0.0687(4) 0.38664(11) 0.3647(4) 0.0413(8) Uani 1 d .
N1 N 0.2466(4) 0.37004(11) 0.8064(4) 0.0433(9) Uani 1 d .
N4 N 0.3603(4) 0.36210(10) 0.4997(4) 0.0404(8) Uani 1 d .
N5 N 0.5676(4) 0.39059(15) 0.4551(5) 0.0586(12) Uani 1 d .
C1 C 0.0962(5) 0.44636(14) 0.4984(6) 0.0487(11) Uani 1 d .
H1A H 0.1344 0.4712 0.4706 0.058 Uiso 1 calc R
H1B H 0.0084 0.4503 0.5572 0.058 Uiso 1 calc R
C2 C 0.0559(4) 0.42417(13) 0.3531(5) 0.0434(10) Uani 1 d .
C3 C 0.0272(5) 0.36504(16) 0.2442(6) 0.0553(12) Uani 1 d .
H3 H 0.0370 0.3387 0.2528 0.066 Uiso 1 calc R
C4 C -0.0287(6) 0.3800(2) 0.1097(7) 0.0679(15) Uani 1 d .
H4 H -0.0571 0.3643 0.0262 0.081 Uiso 1 calc R
C5 C -0.0428(6) 0.4176(2) 0.0973(7) 0.0691(16) Uani 1 d .
H5 H -0.0829 0.4282 0.0051 0.083 Uiso 1 calc R
C6 C 0.0007(5) 0.44067(17) 0.2181(6) 0.0574(13) Uani 1 d .
H6 H -0.0068 0.4671 0.2092 0.069 Uiso 1 calc R
C7 C 0.2053(6) 0.43631(14) 0.7598(6) 0.0533(12) Uani 1 d .
H7A H 0.1036 0.4409 0.7862 0.064 Uiso 1 calc R
H7B H 0.2613 0.4596 0.7787 0.064 Uiso 1 calc R
C8 C 0.2700(5) 0.40506(14) 0.8594(5) 0.0460(11) Uani 1 d .
C9 C 0.2913(5) 0.34012(15) 0.8935(6) 0.0517(12) Uani 1 d .
H9 H 0.2728 0.3154 0.8576 0.062 Uiso 1 calc R
C10 C 0.3630(6) 0.3457(2) 1.0334(6) 0.0639(15) Uani 1 d .
H10 H 0.3944 0.3249 1.0936 0.077 Uiso 1 calc R
C11 C 0.3893(6) 0.3811(2) 1.0861(7) 0.0742(18) Uani 1 d .
H11 H 0.4385 0.3848 1.1828 0.089 Uiso 1 calc R
C12 C 0.3442(6) 0.41141(18) 0.9987(6) 0.0636(14) Uani 1 d .
H12 H 0.3636 0.4362 1.0334 0.076 Uiso 1 calc R
C13 C 0.3592(5) 0.43146(13) 0.5359(6) 0.0496(11) Uani 1 d .
H13A H 0.3512 0.4472 0.4428 0.059 Uiso 1 calc R
H13B H 0.4211 0.4449 0.6138 0.059 Uiso 1 calc R
C14 C 0.4297(4) 0.39489(13) 0.4986(5) 0.0402(10) Uani 1 d .
C15 C 0.4550(6) 0.33447(16) 0.4575(6) 0.0560(13) Uani 1 d .
H15 H 0.4342 0.3085 0.4497 0.067 Uiso 1 calc R
C16 C 0.5872(6) 0.3517(2) 0.4282(6) 0.0757(19) Uani 1 d .
H16 H 0.6729 0.3398 0.3967 0.091 Uiso 1 calc R
C17 C 0.6767(6) 0.4197(2) 0.4399(9) 0.102(3) Uani 1 d .
H17A H 0.6595 0.4325 0.3417 0.154 Uiso 1 calc R
H17B H 0.7736 0.4083 0.4442 0.154 Uiso 1 calc R
H17C H 0.6702 0.4377 0.5235 0.154 Uiso 1 calc R
C23 C -0.0065(4) 0.29956(12) 0.6071(5) 0.0377(9) Uani 1 d .
C18 C -0.0950(4) 0.32804(12) 0.6703(5) 0.0376(9) Uani 1 d .
C19 C -0.2272(5) 0.31821(12) 0.7321(5) 0.0407(10) Uani 1 d .
C20 C -0.2743(5) 0.28035(13) 0.7269(6) 0.0454(11) Uani 1 d .
C21 C -0.1879(5) 0.25256(13) 0.6642(6) 0.0476(11) Uani 1 d .
C22 C -0.0532(5) 0.26241(12) 0.6039(5) 0.0428(10) Uani 1 d .

loop_
_atom_site_aniso_label
_atom_site_aniso_U_11
_atom_site_aniso_U_22
_atom_site_aniso_U_33
_atom_site_aniso_U_23
_atom_site_aniso_U_13
_atom_site_aniso_U_12
Fe1 0.0318(3) 0.0400(3) 0.0412(4) 0.0000(3) 0.0022(2) -0.0019(3)
O2 0.0394(16) 0.0429(16) 0.0499(18) -0.0013(14) 0.0103(14) 0.0014(13)
O1 0.0338(14) 0.0376(16) 0.059(2) -0.0005(14) 0.0079(13) -0.0006(13)
O3 0.090(3) 0.080(3) 0.137(5) 0.006(3) 0.022(3) -0.026(3)
O4 0.136(5) 0.133(5) 0.101(4) -0.055(4) -0.020(3) 0.014(4)
O5 0.086(3) 0.136(5) 0.156(5) -0.051(4) 0.062(4) -0.025(3)
O6 0.159(5) 0.111(4) 0.121(5) 0.051(4) -0.009(4) 0.022(4)
Cl1 0.0381(6) 0.0555(7) 0.0567(7) -0.0039(5) 0.0090(5) 0.0046(5)
Cl2 0.0471(7) 0.0652(8) 0.0922(11) 0.0047(7) 0.0195(7) -0.0141(6)
Cl3 0.0740(9) 0.0427(7) 0.0870(10) 0.0025(7) 0.0073(8) -0.0144(6)
Cl4 0.0690(8) 0.0419(6) 0.0774(10) -0.0073(6) 0.0175(7) 0.0057(6)
Cl5 0.0578(7) 0.0546(7) 0.0744(9) -0.0006(6) 0.0076(7) -0.0036(6)
N2 0.0313(17) 0.044(2) 0.045(2) -0.0041(17) 0.0056(15) 0.0015(15)
N3 0.0282(17) 0.051(2) 0.044(2) 0.0039(17) -0.0007(15) -0.0021(15)
N1 0.0339(18) 0.056(2) 0.040(2) 0.0006(18) 0.0054(15) 0.0013(17)
N4 0.0363(18) 0.050(2) 0.0348(19) -0.0004(16) 0.0008(15) 0.0097(16)
N5 0.0303(19) 0.101(4) 0.045(2) -0.001(2) 0.0061(17) 0.004(2)
C1 0.041(2) 0.046(3) 0.059(3) 0.000(2) 0.005(2) 0.010(2)
C2 0.031(2) 0.052(3) 0.047(3) 0.007(2) 0.0042(18) -0.0003(19)
C3 0.044(3) 0.066(3) 0.055(3) -0.010(3) -0.005(2) -0.006(2)
C4 0.051(3) 0.096(5) 0.056(3) 0.003(3) -0.007(3) -0.005(3)
C5 0.049(3) 0.104(5) 0.053(3) 0.016(3) -0.007(3) 0.005(3)
C6 0.044(3) 0.070(3) 0.058(3) 0.019(3) 0.003(2) 0.005(2)
C7 0.064(3) 0.052(3) 0.045(3) -0.011(2) 0.010(2) 0.003(2)
C8 0.041(2) 0.060(3) 0.038(2) -0.004(2) 0.0064(19) -0.005(2)
C9 0.041(2) 0.064(3) 0.051(3) 0.007(2) 0.008(2) 0.004(2)
C10 0.051(3) 0.098(5) 0.042(3) 0.015(3) 0.002(2) 0.012(3)
C11 0.060(3) 0.119(6) 0.044(3) -0.007(4) 0.002(3) 0.000(4)
C12 0.061(3) 0.082(4) 0.048(3) -0.010(3) 0.006(3) -0.008(3)
C13 0.036(2) 0.050(3) 0.063(3) 0.000(2) 0.008(2) -0.008(2)
C14 0.027(2) 0.061(3) 0.033(2) -0.001(2) 0.0002(16) 0.0043(19)
C15 0.060(3) 0.065(3) 0.042(3) -0.007(2) -0.005(2) 0.019(3)
C16 0.054(3) 0.126(6) 0.047(3) -0.020(3) -0.002(2) 0.040(4)
C17 0.048(3) 0.159(8) 0.102(6) -0.016(5) 0.020(3) -0.029(4)
C23 0.036(2) 0.040(2) 0.036(2) 0.0006(18) 0.0014(17) 0.0003(18)
C18 0.034(2) 0.036(2) 0.042(2) 0.0045(18) -0.0039(17) 0.0004(17)
C19 0.036(2) 0.044(2) 0.043(2) 0.000(2) 0.0043(18) 0.0022(18)
C20 0.035(2) 0.051(3) 0.049(3) 0.007(2) -0.0011(19) -0.0068(19)
C21 0.047(3) 0.043(2) 0.053(3) 0.005(2) -0.001(2) -0.006(2)
C22 0.051(3) 0.037(2) 0.040(2) -0.0030(19) 0.000(2) 0.0015(19)

loop_
_atom_type_symbol
_atom_type_description
_atom_type_scat_dispersion_real
_atom_type_scat_dispersion_imag
_atom_type_scat_source
C C 0.0033 0.0016 'International Tables Vol C Tables 4.2.6.8 and 6.1.1.4'
H H 0.0000 0.0000 'International Tables Vol C Tables 4.2.6.8 and 6.1.1.4'
N N 0.0061 0.0033 'International Tables Vol C Tables 4.2.6.8 and 6.1.1.4'
O O 0.0106 0.0060 'International Tables Vol C Tables 4.2.6.8 and 6.1.1.4'
Cl Cl 0.1484 0.1585 'International Tables Vol C Tables 4.2.6.8 and 6.1.1.4'
Fe Fe 0.3463 0.8444 'International Tables Vol C Tables 4.2.6.8 and 6.1.1.4'

loop_
_geom_angle_atom_site_label_1
_geom_angle_atom_site_label_2
_geom_angle_atom_site_label_3
_geom_angle
O2 Fe1 O1 84.66(12)
O2 Fe1 N4 92.75(13)
O1 Fe1 N4 176.01(13)
O2 Fe1 N1 104.84(14)
O1 Fe1 N1 89.82(14)
N4 Fe1 N1 87.90(14)
O2 Fe1 N3 102.77(14)
O1 Fe1 N3 93.34(13)
N4 Fe1 N3 90.20(14)
N1 Fe1 N3 152.39(15)
O2 Fe1 N2 172.85(12)
O1 Fe1 N2 102.45(12)
N4 Fe1 N2 80.18(13)
N1 Fe1 N2 76.21(14)
N3 Fe1 N2 76.32(14)
C23 O2 Fe1 111.8(3)
C18 O1 Fe1 110.5(2)
O3 Cl5 O6 110.4(4)
O3 Cl5 O5 109.1(3)
O6 Cl5 O5 111.4(4)
O3 Cl5 O4 110.9(4)
O6 Cl5 O4 107.2(4)
O5 Cl5 O4 107.9(4)
C7 N2 C1 111.8(3)
C7 N2 C13 111.5(4)
C1 N2 C13 110.7(4)
C7 N2 Fe1 106.7(3)
C1 N2 Fe1 106.4(3)
C13 N2 Fe1 109.5(3)
C3 N3 C2 119.4(4)
C3 N3 Fe1 123.1(3)
C2 N3 Fe1 117.5(3)
C8 N1 C9 119.8(4)
C8 N1 Fe1 117.4(3)
C9 N1 Fe1 122.7(3)
C14 N4 C15 108.5(4)
C14 N4 Fe1 114.9(3)
C15 N4 Fe1 136.3(4)
C14 N5 C16 106.6(5)
C14 N5 C17 127.3(5)
C16 N5 C17 126.0(5)
N2 C1 C2 110.4(4)
N3 C2 C6 120.7(5)
N3 C2 C1 115.9(4)
C6 C2 C1 123.3(5)
N3 C3 C4 121.8(5)
C5 C4 C3 119.2(6)
C4 C5 C6 120.5(5)
C5 C6 C2 118.3(5)
N2 C7 C8 109.7(4)
N1 C8 C12 121.2(5)
N1 C8 C7 115.8(4)
C12 C8 C7 123.0(5)
N1 C9 C10 120.0(5)
C11 C10 C9 120.3(6)
C10 C11 C12 119.9(6)
C11 C12 C8 118.7(6)
C14 C13 N2 111.6(4)
N4 C14 N5 111.0(4)
N4 C14 C13 123.4(4)
N5 C14 C13 125.6(4)
N4 C15 C16 107.5(5)
C15 C16 N5 106.3(4)
O2 C23 C22 123.6(4)
O2 C23 C18 116.2(4)
C22 C23 C18 120.2(4)
O1 C18 C19 123.8(4)
O1 C18 C23 116.6(4)
C19 C18 C23 119.6(4)
C18 C19 C20 119.7(4)
C18 C19 Cl1 118.2(3)
C20 C19 Cl1 122.1(3)
C21 C20 C19 120.6(4)
C21 C20 Cl2 119.8(4)
C19 C20 Cl2 119.6(4)
C20 C21 C22 119.6(4)
C20 C21 Cl3 120.7(3)
C22 C21 Cl3 119.7(4)
C23 C22 C21 120.3(4)
C23 C22 Cl4 119.0(3)
C21 C22 Cl4 120.7(3)

loop_
_geom_bond_atom_site_label_1
_geom_bond_atom_site_label_2
_geom_bond_distance
Fe1 O2 1.919(3)
Fe1 O1 1.949(3)
Fe1 N4 2.081(3)
Fe1 N1 2.120(4)
Fe1 N3 2.126(4)
Fe1 N2 2.246(4)
O2 C23 1.330(5)
O1 C18 1.333(5)
O3 Cl5 1.383(5)
O4 Cl5 1.430(5)
O5 Cl5 1.411(5)
O6 Cl5 1.391(5)
Cl1 C19 1.724(4)
Cl2 C20 1.731(4)
Cl3 C21 1.723(5)
Cl4 C22 1.722(4)
N2 C7 1.473(6)
N2 C1 1.489(6)
N2 C13 1.502(5)
N3 C3 1.333(6)
N3 C2 1.337(6)
N1 C8 1.336(6)
N1 C9 1.352(6)
N4 C14 1.322(6)
N4 C15 1.366(6)
N5 C14 1.341(5)
N5 C16 1.409(8)
N5 C17 1.442(8)
C1 C2 1.514(7)
C2 C6 1.380(7)
C3 C4 1.356(7)
C4 C5 1.341(9)
C5 C6 1.370(8)
C7 C8 1.505(7)
C8 C12 1.372(7)
C9 C10 1.363(7)
C10 C11 1.349(9)
C11 C12 1.366(9)
C13 C14 1.488(6)
C15 C16 1.387(8)
C23 C22 1.382(6)
C23 C18 1.419(6)
C18 C19 1.389(6)
C19 C20 1.407(6)
C20 C21 1.388(7)
C21 C22 1.404(6)
